data_7700341
loop_
_publ_author_name
'Qin, Guorui'
'Cheng, Jianhua'

_publ_section_title
;
 Thorium(iv) trialkyl complexes of non-carbocyclic ligands as highly
 active isoprene polymerisation catalysts.
;
_journal_issue 31
_journal_name_full 'Dalton transactions (Cambridge, England : 2003)'
_journal_page_first 11706
_journal_page_last 11714
_journal_paper_doi 10.1039/c9dt01617a
_journal_volume 48
_journal_year 2019
_chemical_formula_sum 'C27 H55 B N6 Si3 Th'
_chemical_formula_weight 790.89
_chemical_name_common (TpMe2)Th(CH2SiMe3)3
_space_group_crystal_system triclinic
_space_group_IT_number 2
_space_group_name_Hall '-P 1'
_space_group_name_H-M_alt 'P -1'
_symmetry_space_group_name_Hall '-P 1'
_symmetry_space_group_name_H-M 'P -1'
_atom_sites_solution_hydrogens mixed
_audit_creation_method SHELXL-2013
_audit_update_record
;
2014-01-17 deposited with the CCDC.    2019-06-24 downloaded from the CCDC.
;
_cell_angle_alpha 97.6860(10)
_cell_angle_beta 91.2190(10)
_cell_angle_gamma 90.2440(10)
_cell_formula_units_Z 2
_cell_length_a 10.8929(8)
_cell_length_b 12.6477(10)
_cell_length_c 13.5582(10)
_cell_measurement_reflns_used 5495
_cell_measurement_temperature 163(2)
_cell_measurement_theta_max 0.00
_cell_measurement_theta_min 0.00
_cell_volume 1850.7(2)
_computing_cell_refinement 'Bruker SMART'
_computing_data_collection 'Bruker SMART'
_computing_data_reduction 'Bruker SMART'
_computing_molecular_graphics 'Ortep-3 for Windows (Farrugia, 2013)'
_computing_publication_material 'WinGX publication routines (Farrugia, 2013)'
_computing_structure_refinement 'SHELXL-2013 (Sheldrick, 2013)'
_computing_structure_solution 'SHELXS-2013 (Sheldrick, 2013)'
_diffrn_ambient_temperature 163(2)
_diffrn_measured_fraction_theta_full 0.972
_diffrn_measured_fraction_theta_max 0.973
_diffrn_measurement_device_type 'CCD area detector'
_diffrn_measurement_method 'phi and omega scans'
_diffrn_radiation_type MoK\a
_diffrn_radiation_wavelength 0.71073
_diffrn_reflns_av_R_equivalents 0.0177
_diffrn_reflns_av_unetI/netI 0.0404
_diffrn_reflns_Laue_measured_fraction_full 0.972
_diffrn_reflns_Laue_measured_fraction_max 0.973
_diffrn_reflns_limit_h_max 12
_diffrn_reflns_limit_h_min -12
_diffrn_reflns_limit_k_max 7
_diffrn_reflns_limit_k_min -15
_diffrn_reflns_limit_l_max 16
_diffrn_reflns_limit_l_min -15
_diffrn_reflns_number 9121
_diffrn_reflns_point_group_measured_fraction_full 0.972
_diffrn_reflns_point_group_measured_fraction_max 0.973
_diffrn_reflns_theta_full 25.000
_diffrn_reflns_theta_max 24.999
_diffrn_reflns_theta_min 1.516
_exptl_absorpt_coefficient_mu 4.150
_exptl_absorpt_correction_type empirical
_exptl_absorpt_process_details 'SADABS (Sheldrick, 2008)'
_exptl_crystal_colour Colorless
_exptl_crystal_density_diffrn 1.419
_exptl_crystal_density_meas 0
_exptl_crystal_description Block
_exptl_crystal_F_000 792
_exptl_crystal_size_max 0.200
_exptl_crystal_size_mid 0.140
_exptl_crystal_size_min 0.110
_exptl_transmission_factor_max 1
_exptl_transmission_factor_min 0.404
_refine_diff_density_max 0.853
_refine_diff_density_min -0.797
_refine_diff_density_rms 0.191
_refine_ls_extinction_method none
_refine_ls_goodness_of_fit_ref 1.081
_refine_ls_hydrogen_treatment mixed
_refine_ls_matrix_type full
_refine_ls_number_parameters 347
_refine_ls_number_reflns 6322
_refine_ls_number_restraints 0
_refine_ls_restrained_S_all 1.081
_refine_ls_R_factor_all 0.0347
_refine_ls_R_factor_gt 0.0294
_refine_ls_shift/su_max 0.002
_refine_ls_shift/su_mean 0.000
_refine_ls_structure_factor_coef Fsqd
_refine_ls_weighting_details
; 
 w=1/[\s^2^(Fo^2^)+(0.0524P)^2^] 
 where P=(Fo^2^+2Fc^2^)/3 
;
_refine_ls_weighting_scheme calc
_refine_ls_wR_factor_gt 0.0729
_refine_ls_wR_factor_ref 0.0864
_reflns_Friedel_coverage 0.000
_reflns_number_gt 5714
_reflns_number_total 6322
_reflns_threshold_expression 'I > 2\s(I)'
_cod_data_source_file c9dt01617a2.cif
_cod_data_source_block X263
_cod_depositor_comments 'Adding full bibliography for 7700338--7700341.cif.'
_cod_database_code 7700341
_shelx_space_group_comment
; 
The symmetry employed for this shelxl refinement is uniquely defined 
by the following loop, which should always be used as a source of 
symmetry information in preference to the above space-group names. 
They are only intended as comments. 
;
_shelx_estimated_absorpt_t_min 0.491
_shelx_estimated_absorpt_t_max 0.658

loop_
_space_group_symop_operation_xyz
'x, y, z'
'-x, -y, -z'

loop_
_atom_site_label
_atom_site_type_symbol
_atom_site_fract_x
_atom_site_fract_y
_atom_site_fract_z
_atom_site_U_iso_or_equiv
_atom_site_adp_type
_atom_site_occupancy
_atom_site_site_symmetry_order
_atom_site_calc_flag
_atom_site_refinement_flags_posn
_atom_site_refinement_flags_adp
C1 C 0.9248(6) 0.6684(5) 0.3568(4) 0.0422(14) Uani 1 1 d . .
H1A H 0.8707 0.6269 0.3954 0.051 Uiso 1 1 calc R U
H1B H 0.9610 0.6144 0.3063 0.051 Uiso 1 1 calc R U
C2 C 0.5908(5) 0.7633(5) 0.3639(4) 0.0460(15) Uani 1 1 d . .
H2A H 0.5405 0.8232 0.3459 0.055 Uiso 1 1 calc R U
H2B H 0.5426 0.6975 0.3424 0.055 Uiso 1 1 calc R U
C3 C 0.8246(5) 0.9459(4) 0.2745(4) 0.0340(12) Uani 1 1 d . .
H3A H 0.7559 0.9787 0.3139 0.041 Uiso 1 1 calc R U
H3B H 0.8960 0.9513 0.3213 0.041 Uiso 1 1 calc R U
C5 C 1.0916(7) 0.8448(5) 0.4689(5) 0.0583(18) Uani 1 1 d . .
H5A H 1.1623 0.8570 0.5151 0.087 Uiso 1 1 calc R U
H5B H 1.0204 0.8831 0.4982 0.087 Uiso 1 1 calc R U
H5C H 1.1110 0.8708 0.4061 0.087 Uiso 1 1 calc R U
C6 C 1.1967(7) 0.6276(6) 0.3960(8) 0.090(3) Uani 1 1 d . .
H6A H 1.2658 0.6455 0.4429 0.135 Uiso 1 1 calc R U
H6B H 1.2165 0.6491 0.3314 0.135 Uiso 1 1 calc R U
H6C H 1.1815 0.5505 0.3882 0.135 Uiso 1 1 calc R U
C7 C 1.0226(9) 0.6544(6) 0.5682(5) 0.080(3) Uani 1 1 d . .
H7A H 1.0929 0.6714 0.6140 0.119 Uiso 1 1 calc R U
H7B H 1.0078 0.5772 0.5587 0.119 Uiso 1 1 calc R U
H7C H 0.9495 0.6911 0.5961 0.119 Uiso 1 1 calc R U
C8 C 0.6181(8) 0.6469(6) 0.5462(5) 0.070(2) Uani 1 1 d . .
H8A H 0.6219 0.6568 0.6191 0.106 Uiso 1 1 calc R U
H8B H 0.6947 0.6148 0.5204 0.106 Uiso 1 1 calc R U
H8C H 0.5489 0.5999 0.5226 0.106 Uiso 1 1 calc R U
C9 C 0.4551(7) 0.8424(8) 0.5596(6) 0.085(3) Uani 1 1 d . .
H9A H 0.4635 0.8482 0.6322 0.128 Uiso 1 1 calc R U
H9B H 0.3831 0.7983 0.5370 0.128 Uiso 1 1 calc R U
H9C H 0.4451 0.9136 0.5398 0.128 Uiso 1 1 calc R U
C10 C 0.7279(7) 0.8691(6) 0.5489(5) 0.065(2) Uani 1 1 d . .
H10A H 0.7315 0.8764 0.6218 0.097 Uiso 1 1 calc R U
H10B H 0.7157 0.9393 0.5275 0.097 Uiso 1 1 calc R U
H10C H 0.8050 0.8387 0.5224 0.097 Uiso 1 1 calc R U
C11 C 0.7571(6) 1.1637(5) 0.2161(5) 0.0463(15) Uani 1 1 d . .
H11A H 0.7767 1.2157 0.1711 0.069 Uiso 1 1 calc R U
H11B H 0.7684 1.1970 0.2852 0.069 Uiso 1 1 calc R U
H11C H 0.6717 1.1400 0.2045 0.069 Uiso 1 1 calc R U
C12 C 0.8393(6) 0.9951(5) 0.0565(4) 0.0449(14) Uani 1 1 d . .
H12A H 0.8584 1.0517 0.0164 0.067 Uiso 1 1 calc R U
H12B H 0.7539 0.9716 0.0433 0.067 Uiso 1 1 calc R U
H12C H 0.8943 0.9347 0.0391 0.067 Uiso 1 1 calc R U
C13 C 1.0217(6) 1.0997(5) 0.2114(5) 0.0530(16) Uani 1 1 d . .
H13A H 1.0365 1.1526 0.1662 0.079 Uiso 1 1 calc R U
H13B H 1.0796 1.0407 0.1977 0.079 Uiso 1 1 calc R U
H13C H 1.0333 1.1333 0.2804 0.079 Uiso 1 1 calc R U
C14 C 0.6330(5) 0.4114(4) -0.0862(4) 0.0416(14) Uani 1 1 d . .
H14A H 0.6576 0.4643 -0.1288 0.062 Uiso 1 1 calc R U
H14B H 0.5456 0.3941 -0.0979 0.062 Uiso 1 1 calc R U
H14C H 0.6816 0.3466 -0.1020 0.062 Uiso 1 1 calc R U
C15 C 0.6544(5) 0.4559(4) 0.0204(4) 0.0306(11) Uani 1 1 d . .
C16 C 0.6324(5) 0.4090(4) 0.1047(4) 0.0350(12) Uani 1 1 d . .
H16 H 0.5989 0.3399 0.1070 0.042 Uiso 1 1 calc R U
C17 C 0.6688(5) 0.4821(4) 0.1853(4) 0.0311(11) Uani 1 1 d . .
C18 C 0.6639(6) 0.4712(5) 0.2940(4) 0.0434(14) Uani 1 1 d . .
H18A H 0.6962 0.5365 0.3333 0.065 Uiso 1 1 calc R U
H18B H 0.7138 0.4103 0.3077 0.065 Uiso 1 1 calc R U
H18C H 0.5787 0.4598 0.3120 0.065 Uiso 1 1 calc R U
C19 C 0.9768(6) 0.5852(6) -0.1481(4) 0.0567(18) Uani 1 1 d . .
H19A H 0.8920 0.5633 -0.1663 0.085 Uiso 1 1 calc R U
H19B H 1.0280 0.5217 -0.1478 0.085 Uiso 1 1 calc R U
H19C H 1.0081 0.6289 -0.1967 0.085 Uiso 1 1 calc R U
C20 C 0.9803(5) 0.6491(4) -0.0465(4) 0.0366(13) Uani 1 1 d . .
C21 C 1.0804(5) 0.6972(5) 0.0060(4) 0.0388(13) Uani 1 1 d . .
H21 H 1.1625 0.6990 -0.0161 0.047 Uiso 1 1 calc R U
C22 C 1.0367(5) 0.7422(4) 0.0973(4) 0.0323(12) Uani 1 1 d . .
C23 C 1.1068(5) 0.8029(5) 0.1821(5) 0.0478(15) Uani 1 1 d . .
H23A H 1.0511 0.8244 0.2369 0.072 Uiso 1 1 calc R U
H23B H 1.1436 0.8666 0.1605 0.072 Uiso 1 1 calc R U
H23C H 1.1717 0.7578 0.2047 0.072 Uiso 1 1 calc R U
C24 C 0.6204(6) 0.7616(5) -0.1730(4) 0.0425(14) Uani 1 1 d . .
H24A H 0.6812 0.7048 -0.1859 0.064 Uiso 1 1 calc R U
H24B H 0.6498 0.8259 -0.1986 0.064 Uiso 1 1 calc R U
H24C H 0.5424 0.7382 -0.2063 0.064 Uiso 1 1 calc R U
C25 C 0.6018(5) 0.7860(4) -0.0631(4) 0.0295(11) Uani 1 1 d . .
C26 C 0.5236(5) 0.8595(4) -0.0137(4) 0.0326(12) Uani 1 1 d . .
H26 H 0.4675 0.9042 -0.0429 0.039 Uiso 1 1 calc R U
C27 C 0.5432(5) 0.8552(4) 0.0870(4) 0.0274(11) Uani 1 1 d . .
C28 C 0.4815(5) 0.9176(5) 0.1732(4) 0.0403(13) Uani 1 1 d . .
H28A H 0.5149 0.8968 0.2355 0.060 Uiso 1 1 calc R U
H28B H 0.3930 0.9029 0.1685 0.060 Uiso 1 1 calc R U
H28C H 0.4961 0.9939 0.1723 0.060 Uiso 1 1 calc R U
B1 B 0.7444(6) 0.6378(5) -0.0134(5) 0.0312(13) Uani 1 1 d . .
N1 N 0.7015(4) 0.5542(3) 0.0503(3) 0.0273(9) Uani 1 1 d . .
N2 N 0.7110(4) 0.5722(3) 0.1532(3) 0.0294(9) Uani 1 1 d . .
N3 N 0.8822(4) 0.6667(3) 0.0107(3) 0.0301(10) Uani 1 1 d . .
N4 N 0.9163(4) 0.7236(4) 0.1013(3) 0.0312(10) Uani 1 1 d . .
N5 N 0.6637(4) 0.7383(3) 0.0050(3) 0.0267(9) Uani 1 1 d . .
N6 N 0.6307(4) 0.7810(3) 0.0995(3) 0.0282(9) Uani 1 1 d . .
Si1 Si 1.05613(17) 0.69962(14) 0.44498(13) 0.0460(4) Uani 1 1 d . .
Si2 Si 0.59708(16) 0.77880(15) 0.50123(12) 0.0443(4) Uani 1 1 d . .
Si3 Si 0.86063(13) 1.04730(12) 0.19201(11) 0.0317(3) Uani 1 1 d . .
Th1 Th 0.77289(2) 0.75411(2) 0.25480(2) 0.02663(8) Uani 1 1 d . .
H1B1 H 0.731(5) 0.614(4) -0.088(4) 0.036(15) Uiso 1 1 d . .

loop_
_atom_site_aniso_label
_atom_site_aniso_U_11
_atom_site_aniso_U_22
_atom_site_aniso_U_33
_atom_site_aniso_U_23
_atom_site_aniso_U_13
_atom_site_aniso_U_12
C1 0.051(4) 0.035(3) 0.041(3) 0.008(3) -0.012(3) -0.001(3)
C2 0.041(3) 0.062(4) 0.038(3) 0.020(3) 0.001(3) 0.002(3)
C3 0.038(3) 0.032(3) 0.032(3) 0.002(2) 0.001(2) 0.006(2)
C5 0.064(4) 0.047(4) 0.061(4) 0.002(3) -0.022(4) -0.008(3)
C6 0.052(5) 0.061(5) 0.154(9) 0.001(5) -0.006(5) 0.021(4)
C7 0.130(8) 0.048(4) 0.060(5) 0.010(4) -0.046(5) -0.009(5)
C8 0.110(7) 0.062(5) 0.042(4) 0.015(3) 0.011(4) 0.000(4)
C9 0.060(5) 0.137(9) 0.055(5) -0.005(5) 0.017(4) 0.009(5)
C10 0.063(5) 0.071(5) 0.060(5) 0.005(4) -0.006(4) -0.011(4)
C11 0.045(4) 0.043(4) 0.054(4) 0.018(3) 0.005(3) 0.011(3)
C12 0.052(4) 0.043(3) 0.040(3) 0.009(3) 0.002(3) -0.007(3)
C13 0.049(4) 0.050(4) 0.058(4) 0.003(3) -0.004(3) -0.012(3)
C14 0.045(3) 0.032(3) 0.044(3) -0.006(3) -0.006(3) 0.000(3)
C15 0.027(3) 0.025(3) 0.039(3) 0.002(2) -0.005(2) 0.002(2)
C16 0.032(3) 0.023(3) 0.051(3) 0.007(2) 0.000(2) -0.002(2)
C17 0.029(3) 0.026(3) 0.040(3) 0.009(2) 0.002(2) 0.000(2)
C18 0.054(4) 0.039(3) 0.039(3) 0.014(3) 0.003(3) -0.006(3)
C19 0.058(4) 0.072(5) 0.038(3) -0.007(3) 0.019(3) 0.003(4)
C20 0.042(3) 0.034(3) 0.035(3) 0.008(2) 0.008(2) 0.005(2)
C21 0.032(3) 0.044(3) 0.043(3) 0.015(3) 0.008(2) 0.004(3)
C22 0.027(3) 0.032(3) 0.039(3) 0.009(2) 0.000(2) 0.006(2)
C23 0.027(3) 0.056(4) 0.058(4) 0.003(3) 0.001(3) 0.004(3)
C24 0.049(4) 0.052(4) 0.028(3) 0.011(3) -0.003(3) 0.005(3)
C25 0.032(3) 0.028(3) 0.029(3) 0.007(2) -0.004(2) -0.005(2)
C26 0.035(3) 0.026(3) 0.037(3) 0.008(2) -0.006(2) 0.001(2)
C27 0.028(3) 0.021(2) 0.033(3) 0.005(2) 0.000(2) -0.002(2)
C28 0.046(3) 0.037(3) 0.038(3) 0.006(3) 0.001(3) 0.006(3)
B1 0.035(3) 0.031(3) 0.027(3) 0.001(3) -0.001(2) 0.000(3)
N1 0.030(2) 0.022(2) 0.028(2) -0.0011(17) 0.0009(17) 0.0012(17)
N2 0.033(2) 0.026(2) 0.029(2) 0.0043(18) -0.0012(18) -0.0004(18)
N3 0.034(2) 0.031(2) 0.025(2) 0.0031(18) 0.0083(18) 0.0026(19)
N4 0.029(2) 0.034(2) 0.030(2) 0.0032(19) 0.0032(18) -0.0008(19)
N5 0.033(2) 0.025(2) 0.022(2) 0.0027(17) -0.0007(17) -0.0047(18)
N6 0.030(2) 0.027(2) 0.027(2) 0.0029(18) -0.0005(17) 0.0028(18)
Si1 0.0482(10) 0.0359(9) 0.0519(10) 0.0018(8) -0.0207(8) 0.0047(7)
Si2 0.0435(10) 0.0564(11) 0.0340(9) 0.0092(8) 0.0056(7) -0.0029(8)
Si3 0.0322(8) 0.0299(8) 0.0333(8) 0.0062(6) -0.0018(6) -0.0030(6)
Th1 0.03031(12) 0.02748(12) 0.02206(11) 0.00334(7) -0.00052(7) -0.00016(7)

loop_
_atom_type_symbol
_atom_type_description
_atom_type_scat_dispersion_real
_atom_type_scat_dispersion_imag
_atom_type_scat_source
C C 0.0033 0.0016 'International Tables Vol C Tables 4.2.6.8 and 6.1.1.4'
H H 0.0000 0.0000 'International Tables Vol C Tables 4.2.6.8 and 6.1.1.4'
B B 0.0013 0.0007 'International Tables Vol C Tables 4.2.6.8 and 6.1.1.4'
N N 0.0061 0.0033 'International Tables Vol C Tables 4.2.6.8 and 6.1.1.4'
Si Si 0.0817 0.0704 'International Tables Vol C Tables 4.2.6.8 and 6.1.1.4'
Th Th -7.2400 8.8979 'International Tables Vol C Tables 4.2.6.8 and 6.1.1.4'

loop_
_geom_angle_atom_site_label_1
_geom_angle_atom_site_label_2
_geom_angle_atom_site_label_3
_geom_angle
Si1 C1 Th1 141.9(3)
Si1 C1 H1A 101.5
Th1 C1 H1A 101.5
Si1 C1 H1B 101.5
Th1 C1 H1B 101.5
H1A C1 H1B 104.6
Si2 C2 Th1 125.2(3)
Si2 C2 H2A 106.0
Th1 C2 H2A 106.0
Si2 C2 H2B 106.0
Th1 C2 H2B 106.0
H2A C2 H2B 106.3
Si3 C3 Th1 137.1(3)
Si3 C3 H3A 102.9
Th1 C3 H3A 102.9
Si3 C3 H3B 102.9
Th1 C3 H3B 102.9
H3A C3 H3B 105.0
Si1 C5 H5A 109.5
Si1 C5 H5B 109.5
H5A C5 H5B 109.5
Si1 C5 H5C 109.5
H5A C5 H5C 109.5
H5B C5 H5C 109.5
Si1 C6 H6A 109.5
Si1 C6 H6B 109.5
H6A C6 H6B 109.5
Si1 C6 H6C 109.5
H6A C6 H6C 109.5
H6B C6 H6C 109.5
Si1 C7 H7A 109.5
Si1 C7 H7B 109.5
H7A C7 H7B 109.5
Si1 C7 H7C 109.5
H7A C7 H7C 109.5
H7B C7 H7C 109.5
Si2 C8 H8A 109.5
Si2 C8 H8B 109.5
H8A C8 H8B 109.5
Si2 C8 H8C 109.5
H8A C8 H8C 109.5
H8B C8 H8C 109.5
Si2 C9 H9A 109.5
Si2 C9 H9B 109.5
H9A C9 H9B 109.5
Si2 C9 H9C 109.5
H9A C9 H9C 109.5
H9B C9 H9C 109.5
Si2 C10 H10A 109.5
Si2 C10 H10B 109.5
H10A C10 H10B 109.5
Si2 C10 H10C 109.5
H10A C10 H10C 109.5
H10B C10 H10C 109.5
Si3 C11 H11A 109.5
Si3 C11 H11B 109.5
H11A C11 H11B 109.5
Si3 C11 H11C 109.5
H11A C11 H11C 109.5
H11B C11 H11C 109.5
Si3 C12 H12A 109.5
Si3 C12 H12B 109.5
H12A C12 H12B 109.5
Si3 C12 H12C 109.5
H12A C12 H12C 109.5
H12B C12 H12C 109.5
Si3 C13 H13A 109.5
Si3 C13 H13B 109.5
H13A C13 H13B 109.5
Si3 C13 H13C 109.5
H13A C13 H13C 109.5
H13B C13 H13C 109.5
C15 C14 H14A 109.5
C15 C14 H14B 109.5
H14A C14 H14B 109.5
C15 C14 H14C 109.5
H14A C14 H14C 109.5
H14B C14 H14C 109.5
N1 C15 C16 107.6(5)
N1 C15 C14 123.5(5)
C16 C15 C14 128.9(5)
C15 C16 C17 106.7(5)
C15 C16 H16 126.7
C17 C16 H16 126.7
N2 C17 C16 109.9(5)
N2 C17 C18 121.7(5)
C16 C17 C18 128.3(5)
C17 C18 H18A 109.5
C17 C18 H18B 109.5
H18A C18 H18B 109.5
C17 C18 H18C 109.5
H18A C18 H18C 109.5
H18B C18 H18C 109.5
C20 C19 H19A 109.5
C20 C19 H19B 109.5
H19A C19 H19B 109.5
C20 C19 H19C 109.5
H19A C19 H19C 109.5
H19B C19 H19C 109.5
N3 C20 C21 107.8(5)
N3 C20 C19 123.8(5)
C21 C20 C19 128.3(5)
C20 C21 C22 106.0(5)
C20 C21 H21 127.0
C22 C21 H21 127.0
N4 C22 C21 109.9(5)
N4 C22 C23 122.0(5)
C21 C22 C23 128.1(5)
C22 C23 H23A 109.5
C22 C23 H23B 109.5
H23A C23 H23B 109.5
C22 C23 H23C 109.5
H23A C23 H23C 109.5
H23B C23 H23C 109.5
C25 C24 H24A 109.5
C25 C24 H24B 109.5
H24A C24 H24B 109.5
C25 C24 H24C 109.5
H24A C24 H24C 109.5
H24B C24 H24C 109.5
N5 C25 C26 108.1(4)
N5 C25 C24 123.8(5)
C26 C25 C24 128.1(5)
C25 C26 C27 106.4(5)
C25 C26 H26 126.8
C27 C26 H26 126.8
N6 C27 C26 109.4(5)
N6 C27 C28 122.1(5)
C26 C27 C28 128.5(5)
C27 C28 H28A 109.5
C27 C28 H28B 109.5
H28A C28 H28B 109.5
C27 C28 H28C 109.5
H28A C28 H28C 109.5
H28B C28 H28C 109.5
N1 B1 N5 110.1(4)
N1 B1 N3 110.0(4)
N5 B1 N3 110.6(4)
N1 B1 H1B1 113(3)
N5 B1 H1B1 103(3)
N3 B1 H1B1 111(3)
C15 N1 N2 110.0(4)
C15 N1 B1 128.7(4)
N2 N1 B1 121.3(4)
C17 N2 N1 105.9(4)
C17 N2 Th1 129.6(3)
N1 N2 Th1 124.2(3)
C20 N3 N4 109.9(4)
C20 N3 B1 129.8(5)
N4 N3 B1 120.2(4)
C22 N4 N3 106.4(4)
C22 N4 Th1 128.9(3)
N3 N4 Th1 123.9(3)
C25 N5 N6 110.1(4)
C25 N5 B1 127.4(4)
N6 N5 B1 121.7(4)
C27 N6 N5 105.9(4)
C27 N6 Th1 131.3(3)
N5 N6 Th1 120.1(3)
C1 Si1 C5 112.6(3)
C1 Si1 C6 110.3(4)
C5 Si1 C6 108.6(4)
C1 Si1 C7 110.4(3)
C5 Si1 C7 107.4(3)
C6 Si1 C7 107.4(4)
C2 Si2 C8 110.7(3)
C2 Si2 C10 109.7(3)
C8 Si2 C10 109.2(4)
C2 Si2 C9 113.1(3)
C8 Si2 C9 108.2(4)
C10 Si2 C9 105.9(4)
C3 Si3 C11 110.7(3)
C3 Si3 C13 112.4(3)
C11 Si3 C13 106.9(3)
C3 Si3 C12 112.7(3)
C11 Si3 C12 106.0(3)
C13 Si3 C12 107.7(3)
C3 Th1 C1 106.92(18)
C3 Th1 C2 98.5(2)
C1 Th1 C2 100.9(2)
C3 Th1 N2 154.21(16)
C1 Th1 N2 91.93(16)
C2 Th1 N2 94.87(18)
C3 Th1 N4 89.30(16)
C1 Th1 N4 90.60(18)
C2 Th1 N4 163.43(16)
N2 Th1 N4 72.70(13)
C3 Th1 N6 89.02(15)
C1 Th1 N6 158.43(17)
C2 Th1 N6 90.65(16)
N2 Th1 N6 68.80(13)
N4 Th1 N6 74.81(13)

loop_
_geom_bond_atom_site_label_1
_geom_bond_atom_site_label_2
_geom_bond_distance
C1 Si1 1.851(6)
C1 Th1 2.480(5)
C1 H1A 0.9900
C1 H1B 0.9900
C2 Si2 1.846(6)
C2 Th1 2.493(6)
C2 H2A 0.9900
C2 H2B 0.9900
C3 Si3 1.856(5)
C3 Th1 2.466(5)
C3 H3A 0.9900
C3 H3B 0.9900
C5 Si1 1.859(6)
C5 H5A 0.9800
C5 H5B 0.9800
C5 H5C 0.9800
C6 Si1 1.874(8)
C6 H6A 0.9800
C6 H6B 0.9800
C6 H6C 0.9800
C7 Si1 1.879(8)
C7 H7A 0.9800
C7 H7B 0.9800
C7 H7C 0.9800
C8 Si2 1.864(7)
C8 H8A 0.9800
C8 H8B 0.9800
C8 H8C 0.9800
C9 Si2 1.885(8)
C9 H9A 0.9800
C9 H9B 0.9800
C9 H9C 0.9800
C10 Si2 1.871(7)
C10 H10A 0.9800
C10 H10B 0.9800
C10 H10C 0.9800
C11 Si3 1.857(6)
C11 H11A 0.9800
C11 H11B 0.9800
C11 H11C 0.9800
C12 Si3 1.876(6)
C12 H12A 0.9800
C12 H12B 0.9800
C12 H12C 0.9800
C13 Si3 1.874(6)
C13 H13A 0.9800
C13 H13B 0.9800
C13 H13C 0.9800
C14 C15 1.492(7)
C14 H14A 0.9800
C14 H14B 0.9800
C14 H14C 0.9800
C15 N1 1.351(6)
C15 C16 1.381(7)
C16 C17 1.384(7)
C16 H16 0.9500
C17 N2 1.354(6)
C17 C18 1.501(7)
C18 H18A 0.9800
C18 H18B 0.9800
C18 H18C 0.9800
C19 C20 1.501(8)
C19 H19A 0.9800
C19 H19B 0.9800
C19 H19C 0.9800
C20 N3 1.335(7)
C20 C21 1.382(8)
C21 C22 1.387(8)
C21 H21 0.9500
C22 N4 1.334(7)
C22 C23 1.489(8)
C23 H23A 0.9800
C23 H23B 0.9800
C23 H23C 0.9800
C24 C25 1.499(7)
C24 H24A 0.9800
C24 H24B 0.9800
C24 H24C 0.9800
C25 N5 1.340(6)
C25 C26 1.379(8)
C26 C27 1.386(7)
C26 H26 0.9500
C27 N6 1.364(6)
C27 C28 1.494(7)
C28 H28A 0.9800
C28 H28B 0.9800
C28 H28C 0.9800
B1 N1 1.530(7)
B1 N5 1.544(7)
B1 N3 1.561(8)
B1 H1B1 1.02(5)
N1 N2 1.385(5)
N2 Th1 2.597(4)
N3 N4 1.381(6)
N4 Th1 2.618(4)
N5 N6 1.378(5)
N6 Th1 2.647(4)
